data_4068558
loop_
_publ_author_name
'O, Wylie W. N.'
'Lough, Alan J.'
'Morris, Robert H.'

_publ_section_title
;
 Synthesis and Characterization of Nitrile-Functionalized N-Heterocyclic
 Carbenes and Their Complexes of Silver(I) and Rhodium(I)
;
_journal_issue 3
_journal_name_full Organometallics
_journal_page_first 853
_journal_paper_doi 10.1021/om8009377
_journal_volume 28
_journal_year 2009
_chemical_formula_moiety 'C38 H42 N6 Rh2, 2(B F4)'
_chemical_formula_sum 'C38 H42 B2 F8 N6 Rh2'
_chemical_formula_weight 962.22
_chemical_name_systematic
; 
 ? 
;
_space_group_IT_number 43
_symmetry_cell_setting orthorhombic
_symmetry_space_group_name_Hall 'F 2 -2d'
_symmetry_space_group_name_H-M 'F d d 2'
_atom_sites_solution_hydrogens geom
_atom_sites_solution_primary direct
_atom_sites_solution_secondary difmap
_audit_creation_method SHELXL-97
_cell_angle_alpha 90.00
_cell_angle_beta 90.00
_cell_angle_gamma 90.00
_cell_formula_units_Z 8
_cell_length_a 25.3729(3)
_cell_length_b 30.2083(7)
_cell_length_c 9.9140(7)
_cell_measurement_reflns_used 14622
_cell_measurement_temperature 150(1)
_cell_measurement_theta_max 27.5
_cell_measurement_theta_min 2.7
_cell_volume 7598.8(6)
_computing_cell_refinement 'Denzo-SMN (Otwinowski & Minor, 1997)'
_computing_data_collection 'Collect (Nonius B.V., 1997-2002)'
_computing_data_reduction Denzo-SMN
_computing_molecular_graphics 'PLATON (Spek, 2003)'
_computing_publication_material 'SHELXTL V6.1'
_computing_structure_refinement 'SHELXTL V6.1 (Sheldrick, 2008)'
_computing_structure_solution 'SIR-92 (Altomare et al., 1994)'
_diffrn_ambient_temperature 150(2)
_diffrn_detector_area_resol_mean 9
_diffrn_measured_fraction_theta_full 0.999
_diffrn_measured_fraction_theta_max 0.999
_diffrn_measurement_device_type KappaCCD
_diffrn_measurement_method '\f scans and \w scans with \k offsets'
_diffrn_radiation_monochromator graphite
_diffrn_radiation_source 'fine-focus sealed tube'
_diffrn_radiation_type MoK\a
_diffrn_radiation_wavelength 0.71073
_diffrn_reflns_av_R_equivalents 0.0528
_diffrn_reflns_av_sigmaI/netI 0.0567
_diffrn_reflns_limit_h_max 32
_diffrn_reflns_limit_h_min -29
_diffrn_reflns_limit_k_max 38
_diffrn_reflns_limit_k_min -39
_diffrn_reflns_limit_l_max 12
_diffrn_reflns_limit_l_min -12
_diffrn_reflns_number 14622
_diffrn_reflns_theta_full 27.47
_diffrn_reflns_theta_max 27.47
_diffrn_reflns_theta_min 2.70
_diffrn_standards_number 0
_exptl_absorpt_coefficient_mu 0.946
_exptl_absorpt_correction_T_max 0.944
_exptl_absorpt_correction_T_min 0.844
_exptl_absorpt_correction_type multi-scan
_exptl_absorpt_process_details
; 
multi-scan from symmetry-related measurements 
 Sortav (Blessing 1995) 
;
_exptl_crystal_colour yellow
_exptl_crystal_density_diffrn 1.682
_exptl_crystal_density_method 'not measured'
_exptl_crystal_description needle
_exptl_crystal_F_000 3872
_exptl_crystal_size_max 0.18
_exptl_crystal_size_mid 0.12
_exptl_crystal_size_min 0.12
_refine_diff_density_max 1.450
_refine_diff_density_min -0.593
_refine_diff_density_rms 0.108
_refine_ls_abs_structure_details 'Flack H D (1983), Acta Cryst. A39, 876-881'
_refine_ls_abs_structure_Flack -0.08(4)
_refine_ls_extinction_method none
_refine_ls_goodness_of_fit_ref 1.081
_refine_ls_hydrogen_treatment constr
_refine_ls_matrix_type full
_refine_ls_number_parameters 253
_refine_ls_number_reflns 4015
_refine_ls_number_restraints 1
_refine_ls_restrained_S_all 1.081
_refine_ls_R_factor_all 0.0590
_refine_ls_R_factor_gt 0.0398
_refine_ls_shift/su_max 0.002
_refine_ls_shift/su_mean 0.000
_refine_ls_structure_factor_coef Fsqd
_refine_ls_weighting_details 'calc w=1/[\s^2^(Fo^2^)+(0.0368P)^2^+36.7301P] where P=(Fo^2^+2Fc^2^)/3'
_refine_ls_weighting_scheme calc
_refine_ls_wR_factor_gt 0.0826
_refine_ls_wR_factor_ref 0.0922
_reflns_number_gt 3339
_reflns_number_total 4015
_reflns_threshold_expression I>2\s(I)
_cod_data_source_file om8009377_si_001.cif
_cod_data_source_block '[Rhcod(m-CN)]2(BF4)2'
_cod_depositor_comments
;
The following automatic conversions were performed:

'_symmetry_cell_setting' value 'Orthorhombic' changed to
'orthorhombic' according to
/home/saulius/struct/CIF-dictionaries/cif_core.dic dictionary named
'cif_core.dic' version 2.4.2 from 2011-04-26.

Automatic conversion script
Id: cif_fix_values 1715 2011-07-08 13:25:40Z adriana 
;
_cod_database_code 4068558

loop_
_symmetry_equiv_pos_as_xyz
'x, y, z'
'-x, -y, z'
'-x+1/4, y+1/4, z+1/4'
'x+1/4, -y+1/4, z+1/4'
'x, y+1/2, z+1/2'
'-x, -y+1/2, z+1/2'
'-x+1/4, y+3/4, z+3/4'
'x+1/4, -y+3/4, z+3/4'
'x+1/2, y, z+1/2'
'-x+1/2, -y, z+1/2'
'-x+3/4, y+1/4, z+3/4'
'x+3/4, -y+1/4, z+3/4'
'x+1/2, y+1/2, z'
'-x+1/2, -y+1/2, z'
'-x+3/4, y+3/4, z+1/4'
'x+3/4, -y+3/4, z+1/4'

loop_
_atom_site_label
_atom_site_type_symbol
_atom_site_fract_x
_atom_site_fract_y
_atom_site_fract_z
_atom_site_U_iso_or_equiv
_atom_site_adp_type
_atom_site_occupancy
_atom_site_symmetry_multiplicity
_atom_site_calc_flag
_atom_site_refinement_flags
Rh1 Rh 0.482361(14) 0.578482(11) 0.09233(3) 0.02289(11) Uani 1 1 d .
N1 N 0.54451(15) 0.53440(11) 0.0963(5) 0.0244(8) Uani 1 1 d .
N2 N 0.58121(14) 0.45570(11) 0.3391(5) 0.0231(8) Uani 1 1 d .
N3 N 0.50358(18) 0.43574(14) 0.3947(5) 0.0270(10) Uani 1 1 d .
C1 C 0.4545(2) 0.64403(16) 0.1224(5) 0.0287(12) Uani 1 1 d .
H1A H 0.4490 0.6517 0.2195 0.034 Uiso 1 1 calc R
C2 C 0.41380(19) 0.61898(16) 0.0679(5) 0.0273(12) Uani 1 1 d .
H2A H 0.3848 0.6122 0.1330 0.033 Uiso 1 1 calc R
C3 C 0.3957(2) 0.6221(2) -0.0798(6) 0.0389(14) Uani 1 1 d .
H3A H 0.3571 0.6171 -0.0841 0.047 Uiso 1 1 calc R
H3B H 0.4029 0.6522 -0.1141 0.047 Uiso 1 1 calc R
C4 C 0.4234(2) 0.58819(19) -0.1703(7) 0.0396(14) Uani 1 1 d .
H4A H 0.4031 0.5602 -0.1690 0.048 Uiso 1 1 calc R
H4B H 0.4235 0.5994 -0.2642 0.048 Uiso 1 1 calc R
C5 C 0.4797(2) 0.57867(18) -0.1279(6) 0.0319(14) Uani 1 1 d .
H5A H 0.4952 0.5516 -0.1705 0.038 Uiso 1 1 calc R
C6 C 0.5160(2) 0.60969(19) -0.0924(6) 0.0339(13) Uani 1 1 d .
H6A H 0.5533 0.6009 -0.1117 0.041 Uiso 1 1 calc R
C7 C 0.5072(3) 0.6593(2) -0.0908(6) 0.0436(15) Uani 1 1 d .
H7A H 0.4797 0.6670 -0.1576 0.052 Uiso 1 1 calc R
H7B H 0.5402 0.6745 -0.1173 0.052 Uiso 1 1 calc R
C8 C 0.4900(3) 0.67561(17) 0.0500(6) 0.0394(15) Uani 1 1 d .
H8A H 0.5219 0.6807 0.1057 0.047 Uiso 1 1 calc R
H8B H 0.4717 0.7043 0.0401 0.047 Uiso 1 1 calc R
C9 C 0.58046(17) 0.51245(14) 0.1122(5) 0.0233(11) Uani 1 1 d .
C10 C 0.62734(19) 0.48823(16) 0.1472(5) 0.0249(11) Uani 1 1 d .
C11 C 0.67265(19) 0.49303(15) 0.0684(6) 0.0267(12) Uani 1 1 d .
H11A H 0.6715 0.5090 -0.0141 0.032 Uiso 1 1 calc R
C12 C 0.7199(2) 0.47381(16) 0.1135(6) 0.0315(13) Uani 1 1 d .
H12A H 0.7513 0.4772 0.0625 0.038 Uiso 1 1 calc R
C13 C 0.7204(2) 0.45006(17) 0.2313(6) 0.0320(13) Uani 1 1 d .
H13A H 0.7526 0.4374 0.2612 0.038 Uiso 1 1 calc R
C14 C 0.67541(19) 0.44404(16) 0.3080(6) 0.0290(13) Uani 1 1 d .
H14A H 0.6766 0.4274 0.3891 0.035 Uiso 1 1 calc R
C15 C 0.62820(19) 0.46285(16) 0.2641(5) 0.0247(11) Uani 1 1 d .
C16 C 0.5360(2) 0.43806(18) 0.2862(6) 0.0246(11) Uani 1 1 d .
C17 C 0.5769(2) 0.46273(18) 0.4767(5) 0.0304(12) Uani 1 1 d .
H17A H 0.6034 0.4739 0.5352 0.036 Uiso 1 1 calc R
C18 C 0.5279(2) 0.45057(17) 0.5105(5) 0.0313(13) Uani 1 1 d .
H18A H 0.5128 0.4519 0.5980 0.038 Uiso 1 1 calc R
C19 C 0.4505(2) 0.41823(18) 0.3932(6) 0.0339(13) Uani 1 1 d .
H19A H 0.4410 0.4097 0.3009 0.051 Uiso 1 1 calc R
H19B H 0.4259 0.4409 0.4256 0.051 Uiso 1 1 calc R
H19C H 0.4486 0.3922 0.4520 0.051 Uiso 1 1 calc R
F1 F 0.84988(15) 0.43698(12) 0.3394(5) 0.0626(10) Uani 1 1 d .
F2 F 0.91962(16) 0.46671(15) 0.2294(5) 0.0767(15) Uani 1 1 d .
F3 F 0.8850(2) 0.40184(14) 0.1648(5) 0.0910(17) Uani 1 1 d .
F4 F 0.84189(15) 0.46523(14) 0.1256(5) 0.0739(14) Uani 1 1 d .
B1 B 0.8735(3) 0.4431(2) 0.2145(7) 0.0368(16) Uani 1 1 d .

loop_
_atom_site_aniso_label
_atom_site_aniso_U_11
_atom_site_aniso_U_22
_atom_site_aniso_U_33
_atom_site_aniso_U_23
_atom_site_aniso_U_13
_atom_site_aniso_U_12
Rh1 0.02251(17) 0.02668(17) 0.01950(17) 0.00186(18) 0.00238(18) 0.00557(16)
N1 0.025(2) 0.0260(18) 0.022(2) 0.007(2) 0.003(2) 0.0021(16)
N2 0.0203(19) 0.0254(18) 0.024(2) 0.003(2) -0.004(2) 0.0012(14)
N3 0.028(2) 0.030(2) 0.023(2) 0.004(2) -0.001(2) 0.0008(19)
C1 0.036(3) 0.029(2) 0.022(3) 0.001(2) 0.005(2) 0.012(2)
C2 0.023(2) 0.034(3) 0.025(3) 0.001(2) 0.005(2) 0.016(2)
C3 0.036(3) 0.050(3) 0.031(3) 0.002(3) -0.003(3) 0.017(3)
C4 0.045(3) 0.051(3) 0.023(3) 0.000(3) -0.001(3) 0.015(3)
C5 0.033(4) 0.047(4) 0.015(3) 0.000(2) 0.008(2) 0.023(2)
C6 0.033(3) 0.042(3) 0.026(3) 0.010(3) 0.011(3) 0.016(3)
C7 0.053(4) 0.043(3) 0.035(3) 0.011(3) 0.010(3) 0.006(3)
C8 0.050(4) 0.031(3) 0.037(4) 0.005(2) 0.007(3) 0.003(2)
C9 0.017(2) 0.025(2) 0.028(3) 0.001(2) 0.003(2) 0.0010(19)
C10 0.019(3) 0.028(3) 0.028(3) -0.005(2) -0.003(2) 0.003(2)
C11 0.027(3) 0.025(2) 0.028(3) -0.003(2) 0.007(2) -0.001(2)
C12 0.022(2) 0.031(3) 0.042(4) -0.008(3) 0.008(3) 0.000(2)
C13 0.017(3) 0.032(3) 0.048(4) -0.003(3) 0.000(3) 0.005(2)
C14 0.024(3) 0.030(3) 0.033(4) -0.003(2) -0.008(2) 0.003(2)
C15 0.023(3) 0.023(2) 0.029(3) -0.005(2) 0.002(2) -0.001(2)
C16 0.023(3) 0.027(3) 0.024(3) 0.000(2) -0.001(2) 0.001(2)
C17 0.031(3) 0.040(3) 0.020(3) -0.003(2) -0.008(2) 0.004(2)
C18 0.036(3) 0.038(3) 0.020(3) -0.002(2) -0.001(2) 0.001(2)
C19 0.030(3) 0.040(3) 0.032(3) 0.004(3) 0.003(2) -0.011(2)
F1 0.072(3) 0.075(2) 0.040(2) -0.001(2) 0.023(2) 0.008(2)
F2 0.041(2) 0.082(3) 0.106(4) 0.042(3) -0.039(2) -0.018(2)
F3 0.151(5) 0.065(3) 0.057(3) -0.009(2) 0.035(3) 0.010(3)
F4 0.037(2) 0.097(3) 0.088(4) 0.036(3) -0.017(2) -0.007(2)
B1 0.027(4) 0.049(4) 0.035(4) 0.000(3) -0.004(3) 0.005(3)

loop_
_atom_type_symbol
_atom_type_description
_atom_type_scat_dispersion_real
_atom_type_scat_dispersion_imag
_atom_type_scat_source
C C 0.0033 0.0016 'International Tables Vol C Tables 4.2.6.8 and 6.1.1.4'
H H 0.0000 0.0000 'International Tables Vol C Tables 4.2.6.8 and 6.1.1.4'
N N 0.0061 0.0033 'International Tables Vol C Tables 4.2.6.8 and 6.1.1.4'
B B 0.0013 0.0007 'International Tables Vol C Tables 4.2.6.8 and 6.1.1.4'
F F 0.0171 0.0103 'International Tables Vol C Tables 4.2.6.8 and 6.1.1.4'
Rh Rh -1.1178 0.9187 'International Tables Vol C Tables 4.2.6.8 and 6.1.1.4'

loop_
_geom_angle_atom_site_label_1
_geom_angle_atom_site_label_2
_geom_angle_atom_site_label_3
_geom_angle
_geom_angle_site_symmetry_1
_geom_angle_site_symmetry_3
C16 Rh1 N1 89.9(2) 2_665 .
C16 Rh1 C1 91.2(2) 2_665 .
N1 Rh1 C1 148.58(18) . .
C16 Rh1 C2 93.5(2) 2_665 .
N1 Rh1 C2 172.6(2) . .
C1 Rh1 C2 38.0(2) . .
C16 Rh1 C5 159.3(2) 2_665 .
N1 Rh1 C5 92.53(19) . .
C1 Rh1 C5 97.33(19) . .
C2 Rh1 C5 81.97(19) . .
C16 Rh1 C6 164.8(2) 2_665 .
N1 Rh1 C6 89.76(18) . .
C1 Rh1 C6 81.29(19) . .
C2 Rh1 C6 88.66(19) . .
C5 Rh1 C6 35.9(2) . .
C9 N1 Rh1 172.0(5) . .
C16 N2 C17 111.8(4) . .
C16 N2 C15 124.2(5) . .
C17 N2 C15 123.9(4) . .
C16 N3 C18 111.8(4) . .
C16 N3 C19 125.1(5) . .
C18 N3 C19 123.0(5) . .
C2 C1 C8 127.5(5) . .
C2 C1 Rh1 71.6(3) . .
C8 C1 Rh1 109.0(3) . .
C1 C2 C3 124.1(5) . .
C1 C2 Rh1 70.4(3) . .
C3 C2 Rh1 112.7(3) . .
C4 C3 C2 112.3(5) . .
C5 C4 C3 113.4(5) . .
C6 C5 C4 125.4(5) . .
C6 C5 Rh1 73.9(3) . .
C4 C5 Rh1 107.8(4) . .
C5 C6 C7 125.7(5) . .
C5 C6 Rh1 70.2(3) . .
C7 C6 Rh1 110.6(4) . .
C6 C7 C8 111.6(5) . .
C1 C8 C7 113.6(5) . .
N1 C9 C10 172.6(6) . .
C15 C10 C11 120.7(4) . .
C15 C10 C9 119.6(4) . .
C11 C10 C9 119.5(5) . .
C10 C11 C12 118.8(5) . .
C13 C12 C11 119.7(5) . .
C12 C13 C14 121.9(5) . .
C13 C14 C15 118.9(5) . .
C10 C15 C14 119.9(5) . .
C10 C15 N2 120.4(4) . .
C14 C15 N2 119.7(5) . .
N3 C16 N2 103.0(5) . .
N3 C16 Rh1 126.6(4) . 2_665
N2 C16 Rh1 130.3(4) . 2_665
C18 C17 N2 106.1(5) . .
C17 C18 N3 107.3(5) . .
F4 B1 F3 109.7(6) . .
F4 B1 F2 108.3(5) . .
F3 B1 F2 109.2(6) . .
F4 B1 F1 112.7(5) . .
F3 B1 F1 106.9(5) . .
F2 B1 F1 109.9(6) . .

loop_
_geom_bond_atom_site_label_1
_geom_bond_atom_site_label_2
_geom_bond_distance
_geom_bond_site_symmetry_2
Rh1 C16 2.040(6) 2_665
Rh1 N1 2.064(4) .
Rh1 C1 2.124(5) .
Rh1 C2 2.140(4) .
Rh1 C5 2.185(6) .
Rh1 C6 2.230(5) .
N1 C9 1.139(6) .
N2 C16 1.370(7) .
N2 C17 1.385(7) .
N2 C15 1.421(6) .
N3 C16 1.355(7) .
N3 C18 1.378(7) .
N3 C19 1.447(7) .
C1 C2 1.389(7) .
C1 C8 1.496(7) .
C2 C3 1.537(8) .
C3 C4 1.532(8) .
C4 C5 1.517(8) .
C5 C6 1.361(8) .
C6 C7 1.514(8) .
C7 C8 1.543(8) .
C9 C10 1.439(7) .
C10 C15 1.390(7) .
C10 C11 1.397(7) .
C11 C12 1.404(7) .
C12 C13 1.371(8) .
C13 C14 1.384(8) .
C14 C15 1.395(7) .
C16 Rh1 2.040(5) 2_665
C17 C18 1.340(8) .
F1 B1 1.388(8) .
F2 B1 1.378(8) .
F3 B1 1.371(8) .
F4 B1 1.367(8) .
